data_2003014
loop_
_publ_author_name
'Sciau, Philippe'
'Calvarin, Gilbert'
'Ravez, Jean'

_publ_section_title
;
 Structures des phases para\'electrique et ferro\'electrique de
 Pb~2~KNb~5~O~15~
;
_journal_issue 4
_journal_name_full 'Acta Crystallographica Section B'
_journal_page_first 459
_journal_page_last 466
_journal_paper_doi 10.1107/S0108768198017984
_journal_volume 55
_journal_year 1999
_chemical_formula_sum 'K Nb5 O15 Pb2'
_space_group_IT_number 38
_space_group_name_Hall 'C -2 -2'
_space_group_name_H-M_alt 'C m 2 m'
_symmetry_cell_setting orthorhombic
_symmetry_space_group_name_Hall 'C -2 -2'
_symmetry_space_group_name_H-M 'C m 2 m'
_cell_angle_alpha 90.00000
_cell_angle_beta 90.00000
_cell_angle_gamma 90.00000
_cell_formula_units_Z 4
_cell_length_a 17.779(2)
_cell_length_b 18.015(2)
_cell_length_c 3.9209(4)
_cell_measurement_temperature 294
_diffrn_radiation_probe neutron
_diffrn_radiation_type neutron
_diffrn_radiation_wavelength 1.985
_cod_database_code 2003014

loop_
_symmetry_equiv_pos_as_xyz
x,y,z
-x,y,-z
-x,y,z
x,y,-z
1/2+x,1/2+y,z
1/2-x,1/2+y,-z
1/2-x,1/2+y,z
1/2+x,1/2+y,-z

loop_
_atom_site_label
_atom_site_fract_x
_atom_site_fract_y
_atom_site_fract_z
K(p1) 0.326(2) -0.006(4) 0.5
K(p2) 0 0.145(4) 0.5
K(p3) 0.5 0.321(4) 0.5
Pb(p1) 0.3257(7) 0.0435(8) 0.5
Pb(p2) -0.0133(16) 0.1965(13) 0.5
Pb(p3) 0.4725(13) 0.3481(15) 0.5
Pb/K(c) 0.2560(7) 0.2565(7) 0.5
Nb(1) 0 0 0
Nb(2) 0 0.4996(14) 0
Nb(3) 0.1771(6) 0.1114(7) 0
Nb(4) 0.3191(6) 0.3983(7) 0
Nb(5) 0.3937(6) 0.1863(6) 0
Nb(6) 0.1041(7) 0.3293(7) 0
O(1) 0 -0.0138(10) 0.5
O(2) 0.5 -0.0088(13) 0.5
O(3) 0.1802(7) 0.1013(8) 0.5
O(4) 0.3075(7) 0.3857(9) 0.5
O(5) 0.3922(6) 0.1753(8) 0.5
O(6) 0.1142(7) 0.3047(8) 0.5
O(7) 0.0784(10) 0.0736(8) 0
O(8) 0.1401(8) 0.2126(9) 0
O(9) 0.2154(5) 0.0018(10) 0
O(10) 0.2845(9) 0.1419(7) 0
O(11) 0.4191(10) 0.0706(8) 0
O(12) 0.5 0.2050(11) 0
O(13) 0 0.2794(10) 0
O(14) 0.0802(8) 0.4164(10) 0
O(15) 0.2147(8) 0.3517(9) 0
O(16) 0.3481(8) 0.2828(9) 0
O(17) 0.4225(8) 0.4156(9) 0
